data_4332517
loop_
_publ_author_name
'Huang, Bor-Hunn'
'Ko, Bao-Tsan'
'Athar, Taimur'
'Lin, Chu-Chieh'

_publ_section_title
;
 Synthesis, Characterization, and Structural Determination of Polynuclear
 Lithium Aggregates and Factors Affecting Their Aggregation
;
_journal_issue 18
_journal_name_full 'Inorganic Chemistry'
_journal_page_first 7348
_journal_page_last 7356
_journal_paper_doi 10.1021/ic060467w
_journal_volume 45
_journal_year 2006
_chemical_formula_sum 'C72 H113 Li5 O6'
_chemical_formula_weight 1109.32
_chemical_name_systematic
; 
 ? 
;
_space_group_IT_number 2
_symmetry_cell_setting triclinic
_symmetry_space_group_name_Hall '-P 1'
_symmetry_space_group_name_H-M 'P -1'
_atom_sites_solution_hydrogens geom
_atom_sites_solution_primary direct
_atom_sites_solution_secondary difmap
_audit_creation_method SHELXL-97
_cell_angle_alpha 69.698(2)
_cell_angle_beta 80.975(2)
_cell_angle_gamma 79.289(2)
_cell_formula_units_Z 2
_cell_length_a 13.6331(14)
_cell_length_b 14.5892(16)
_cell_length_c 19.921(2)
_cell_measurement_reflns_used 3247
_cell_measurement_temperature 293(2)
_cell_measurement_theta_max 21.421
_cell_measurement_theta_min 2.190
_cell_volume 3632.9(7)
_computing_cell_refinement 'Bruker SMART'
_computing_data_collection 'Bruker SMART'
_computing_data_reduction 'Bruker SHELXTL'
_computing_molecular_graphics 'Bruker SHELXTL'
_computing_publication_material 'Bruker SHELXTL'
_computing_structure_refinement 'SHELXL-97 (Sheldrick, 1997)'
_computing_structure_solution 'SHELXS-97 (Sheldrick, 1990)'
_diffrn_ambient_temperature 293(2)
_diffrn_measured_fraction_theta_full 0.983
_diffrn_measured_fraction_theta_max 0.983
_diffrn_measurement_device_type 'CCD area detector'
_diffrn_measurement_method 'phi and omega scans'
_diffrn_radiation_monochromator graphite
_diffrn_radiation_source 'fine-focus sealed tube'
_diffrn_radiation_type MoK\a
_diffrn_radiation_wavelength 0.71073
_diffrn_reflns_av_R_equivalents 0.0367
_diffrn_reflns_av_sigmaI/netI 0.0949
_diffrn_reflns_limit_h_max 16
_diffrn_reflns_limit_h_min -14
_diffrn_reflns_limit_k_max 17
_diffrn_reflns_limit_k_min -17
_diffrn_reflns_limit_l_max 24
_diffrn_reflns_limit_l_min -22
_diffrn_reflns_number 20712
_diffrn_reflns_theta_full 26.03
_diffrn_reflns_theta_max 26.03
_diffrn_reflns_theta_min 1.93
_exptl_absorpt_coefficient_mu 0.061
_exptl_absorpt_correction_T_max 1.000
_exptl_absorpt_correction_T_min 0.614
_exptl_absorpt_correction_type SADABS
_exptl_crystal_colour colorless
_exptl_crystal_density_diffrn 1.014
_exptl_crystal_density_method 'not measured'
_exptl_crystal_description parallelpiped
_exptl_crystal_F_000 1216
_exptl_crystal_size_max 0.63
_exptl_crystal_size_mid 0.44
_exptl_crystal_size_min 0.25
_refine_diff_density_max 0.465
_refine_diff_density_min -0.296
_refine_diff_density_rms 0.045
_refine_ls_extinction_method none
_refine_ls_goodness_of_fit_ref 1.039
_refine_ls_hydrogen_treatment mixed
_refine_ls_matrix_type full
_refine_ls_number_parameters 754
_refine_ls_number_reflns 14081
_refine_ls_number_restraints 0
_refine_ls_restrained_S_all 1.039
_refine_ls_R_factor_all 0.1812
_refine_ls_R_factor_gt 0.0793
_refine_ls_shift/su_max 0.001
_refine_ls_shift/su_mean 0.000
_refine_ls_structure_factor_coef Fsqd
_refine_ls_weighting_details 'calc w=1/[\s^2^(Fo^2^)+(0.1000P)^2^+0.0000P] where P=(Fo^2^+2Fc^2^)/3'
_refine_ls_weighting_scheme calc
_refine_ls_wR_factor_gt 0.2020
_refine_ls_wR_factor_ref 0.2427
_reflns_number_gt 5473
_reflns_number_total 14081
_reflns_threshold_expression >2sigma(I)
_cod_data_source_file ic060467wsup2.cif
_cod_data_source_block 5
_cod_depositor_comments
;
The following automatic conversions were performed:

'_symmetry_cell_setting' value 'Triclinic' changed to 'triclinic'
according to /home/saulius/struct/CIF-dictionaries/cif_core.dic
dictionary named 'cif_core.dic' version 2.4.2 from 2011-04-26.

Automatic conversion script
Id: cif_fix_values 1891 2012-01-12 08:04:46Z andrius 
;
_cod_original_cell_volume 3633.0(7)
_cod_original_sg_symbol_H-M P-1
_cod_database_code 4332517

loop_
_symmetry_equiv_pos_as_xyz
'x, y, z'
'-x, -y, -z'

loop_
_atom_site_label
_atom_site_type_symbol
_atom_site_fract_x
_atom_site_fract_y
_atom_site_fract_z
_atom_site_U_iso_or_equiv
_atom_site_adp_type
_atom_site_occupancy
_atom_site_symmetry_multiplicity
_atom_site_calc_flag
_atom_site_refinement_flags
Li1 Li 0.6959(4) 0.5113(4) 0.1824(3) 0.0675(16) Uani 1 1 d .
Li2 Li 0.8001(5) 0.6168(5) 0.2494(4) 0.0756(18) Uani 1 1 d .
Li3 Li 0.6707(4) 0.7179(4) 0.1165(3) 0.0615(15) Uani 1 1 d .
Li4 Li 0.4823(4) 0.6323(4) 0.2263(3) 0.0632(15) Uani 1 1 d .
Li5 Li 0.5556(4) 0.6112(4) 0.1116(3) 0.0604(15) Uani 1 1 d .
O1 O 0.55055(15) 0.51821(15) 0.20631(11) 0.0548(6) Uani 1 1 d .
O2 O 0.78606(16) 0.49383(17) 0.24588(13) 0.0641(6) Uani 1 1 d .
O3 O 0.75044(16) 0.72788(16) 0.17714(12) 0.0617(6) Uani 1 1 d .
O4 O 0.52807(15) 0.72670(15) 0.13658(11) 0.0535(6) Uani 1 1 d .
O5 O 0.8309(2) 0.6283(2) 0.33818(17) 0.1083(10) Uani 1 1 d .
O6 O 0.35113(18) 0.63468(18) 0.27958(14) 0.0772(8) Uani 1 1 d .
C1 C 0.5159(2) 0.4376(2) 0.25657(17) 0.0500(8) Uani 1 1 d .
C2 C 0.4520(2) 0.3835(2) 0.23995(17) 0.0553(8) Uani 1 1 d .
C3 C 0.4131(3) 0.3073(3) 0.29596(19) 0.0638(9) Uani 1 1 d .
H3A H 0.3701 0.2728 0.2853 0.077 Uiso 1 1 calc R
C4 C 0.4345(3) 0.2793(3) 0.36700(19) 0.0624(9) Uani 1 1 d .
C5 C 0.5001(3) 0.3307(3) 0.38038(18) 0.0615(9) Uani 1 1 d .
H5A H 0.5173 0.3128 0.4270 0.074 Uiso 1 1 calc R
C6 C 0.5419(2) 0.4084(2) 0.32743(17) 0.0502(8) Uani 1 1 d .
C7 C 0.6138(2) 0.4603(2) 0.34808(18) 0.0561(9) Uani 1 1 d .
H7A H 0.6244 0.5201 0.3072 0.067 Uiso 1 1 calc R
C8 C 0.7168(2) 0.3953(2) 0.35960(18) 0.0564(9) Uani 1 1 d .
C9 C 0.7292(3) 0.3177(3) 0.4225(2) 0.0697(10) Uani 1 1 d .
H9A H 0.6751 0.3075 0.4578 0.084 Uiso 1 1 calc R
C10 C 0.8180(3) 0.2541(3) 0.4359(2) 0.0757(11) Uani 1 1 d .
C11 C 0.8959(3) 0.2737(3) 0.3810(2) 0.0780(11) Uani 1 1 d .
H11A H 0.9565 0.2318 0.3881 0.094 Uiso 1 1 calc R
C12 C 0.8901(3) 0.3511(3) 0.3166(2) 0.0694(10) Uani 1 1 d .
C13 C 0.7973(3) 0.4153(2) 0.30569(19) 0.0569(9) Uani 1 1 d .
C14 C 0.4216(3) 0.4098(3) 0.16417(19) 0.0701(10) Uani 1 1 d .
C15 C 0.5134(4) 0.4113(3) 0.1096(2) 0.0991(14) Uani 1 1 d .
H15A H 0.5539 0.4576 0.1113 0.149 Uiso 1 1 calc R
H15B H 0.4924 0.4306 0.0623 0.149 Uiso 1 1 calc R
H15C H 0.5520 0.3467 0.1209 0.149 Uiso 1 1 calc R
C16 C 0.3546(4) 0.5109(3) 0.1433(2) 0.1053(15) Uani 1 1 d .
H16A H 0.3896 0.5601 0.1470 0.158 Uiso 1 1 calc R
H16B H 0.2938 0.5074 0.1751 0.158 Uiso 1 1 calc R
H16C H 0.3388 0.5284 0.0947 0.158 Uiso 1 1 calc R
C17 C 0.3625(4) 0.3345(3) 0.1567(2) 0.1093(16) Uani 1 1 d .
H17A H 0.4024 0.2706 0.1688 0.164 Uiso 1 1 calc R
H17B H 0.3463 0.3542 0.1080 0.164 Uiso 1 1 calc R
H17C H 0.3017 0.3318 0.1886 0.164 Uiso 1 1 calc R
C18 C 0.3856(3) 0.1971(3) 0.4260(2) 0.0803(12) Uani 1 1 d .
C19 C 0.4146(5) 0.1789(5) 0.4986(3) 0.176(3) Uani 1 1 d .
H19A H 0.3950 0.2379 0.5113 0.264 Uiso 1 1 calc R
H19B H 0.4859 0.1604 0.4986 0.264 Uiso 1 1 calc R
H19C H 0.3815 0.1266 0.5329 0.264 Uiso 1 1 calc R
C20 C 0.4137(6) 0.1005(4) 0.4103(3) 0.175(3) Uani 1 1 d .
H20A H 0.4850 0.0809 0.4101 0.263 Uiso 1 1 calc R
H20B H 0.3939 0.1089 0.3641 0.263 Uiso 1 1 calc R
H20C H 0.3801 0.0504 0.4467 0.263 Uiso 1 1 calc R
C21 C 0.2739(4) 0.2174(5) 0.4266(3) 0.190(3) Uani 1 1 d .
H21A H 0.2494 0.2775 0.4371 0.285 Uiso 1 1 calc R
H21B H 0.2448 0.1638 0.4627 0.285 Uiso 1 1 calc R
H21C H 0.2558 0.2239 0.3803 0.285 Uiso 1 1 calc R
C22 C 0.5707(3) 0.4933(3) 0.4133(2) 0.0767(11) Uani 1 1 d .
H22A H 0.5074 0.5346 0.4038 0.115 Uiso 1 1 calc R
H22B H 0.6165 0.5297 0.4219 0.115 Uiso 1 1 calc R
H22C H 0.5613 0.4364 0.4548 0.115 Uiso 1 1 calc R
C23 C 0.8313(4) 0.1679(4) 0.5049(2) 0.0979(14) Uani 1 1 d .
C24 C 0.7385(6) 0.1659(6) 0.5587(3) 0.228(5) Uani 1 1 d .
H24A H 0.7252 0.2263 0.5699 0.343 Uiso 1 1 calc R
H24B H 0.7498 0.1111 0.6019 0.343 Uiso 1 1 calc R
H24C H 0.6820 0.1592 0.5383 0.343 Uiso 1 1 calc R
C25 C 0.9213(6) 0.1724(6) 0.5384(4) 0.208(4) Uani 1 1 d .
H25A H 0.9119 0.2328 0.5493 0.313 Uiso 1 1 calc R
H25B H 0.9803 0.1700 0.5054 0.313 Uiso 1 1 calc R
H25C H 0.9289 0.1173 0.5819 0.313 Uiso 1 1 calc R
C26 C 0.8454(7) 0.0726(5) 0.4901(4) 0.217(4) Uani 1 1 d .
H26A H 0.7890 0.0698 0.4678 0.325 Uiso 1 1 calc R
H26B H 0.8507 0.0187 0.5344 0.325 Uiso 1 1 calc R
H26C H 0.9056 0.0680 0.4584 0.325 Uiso 1 1 calc R
C27 C 0.9810(3) 0.3649(3) 0.2591(3) 0.0873(13) Uani 1 1 d .
C28 C 0.9547(4) 0.3584(5) 0.1891(3) 0.154(2) Uani 1 1 d .
H28A H 0.9008 0.4097 0.1709 0.230 Uiso 1 1 calc R
H28B H 0.9343 0.2953 0.1982 0.230 Uiso 1 1 calc R
H28C H 1.0124 0.3661 0.1542 0.230 Uiso 1 1 calc R
C29 C 1.0160(4) 0.4625(4) 0.2441(4) 0.149(2) Uani 1 1 d .
H29A H 0.9622 0.5149 0.2280 0.224 Uiso 1 1 calc R
H29B H 1.0716 0.4698 0.2075 0.224 Uiso 1 1 calc R
H29C H 1.0366 0.4651 0.2873 0.224 Uiso 1 1 calc R
C30 C 1.0699(4) 0.2829(5) 0.2830(4) 0.195(4) Uani 1 1 d .
H30A H 1.0895 0.2838 0.3269 0.292 Uiso 1 1 calc R
H30B H 1.1254 0.2939 0.2463 0.292 Uiso 1 1 calc R
H30C H 1.0502 0.2199 0.2905 0.292 Uiso 1 1 calc R
C31 C 0.7448(3) 0.8143(3) 0.18877(18) 0.0563(9) Uani 1 1 d .
C32 C 0.8260(3) 0.8692(3) 0.16557(19) 0.0622(9) Uani 1 1 d .
C33 C 0.8183(3) 0.9534(3) 0.1850(2) 0.0707(10) Uani 1 1 d .
H33A H 0.8723 0.9889 0.1707 0.085 Uiso 1 1 calc R
C34 C 0.7352(3) 0.9879(3) 0.2243(2) 0.0685(10) Uani 1 1 d .
C35 C 0.6558(3) 0.9349(3) 0.24294(19) 0.0628(9) Uani 1 1 d .
H35A H 0.5983 0.9569 0.2682 0.075 Uiso 1 1 calc R
C36 C 0.6576(2) 0.8500(2) 0.22579(17) 0.0530(8) Uani 1 1 d .
C37 C 0.5671(2) 0.7930(2) 0.24906(17) 0.0537(8) Uani 1 1 d .
H37A H 0.5904 0.7286 0.2426 0.064 Uiso 1 1 calc R
C38 C 0.4836(2) 0.8440(2) 0.19959(17) 0.0489(8) Uani 1 1 d .
C39 C 0.4165(2) 0.9216(2) 0.21208(18) 0.0550(9) Uani 1 1 d .
H39A H 0.4234 0.9407 0.2509 0.066 Uiso 1 1 calc R
C40 C 0.3400(2) 0.9719(2) 0.16971(19) 0.0557(9) Uani 1 1 d .
C41 C 0.3373(2) 0.9449(2) 0.10923(18) 0.0561(9) Uani 1 1 d .
H41A H 0.2890 0.9803 0.0781 0.067 Uiso 1 1 calc R
C42 C 0.4020(2) 0.8689(2) 0.09273(17) 0.0507(8) Uani 1 1 d .
C43 C 0.4724(2) 0.8126(2) 0.14176(17) 0.0466(8) Uani 1 1 d .
C44 C 0.9198(3) 0.8399(3) 0.1191(2) 0.0752(11) Uani 1 1 d .
C45 C 0.9982(3) 0.9086(4) 0.1027(3) 0.140(2) Uani 1 1 d .
H45A H 1.0184 0.9079 0.1469 0.210 Uiso 1 1 calc R
H45B H 0.9702 0.9745 0.0764 0.210 Uiso 1 1 calc R
H45C H 1.0555 0.8868 0.0745 0.210 Uiso 1 1 calc R
C46 C 0.9705(3) 0.7337(4) 0.1567(3) 0.1157(17) Uani 1 1 d .
H46A H 0.9898 0.7296 0.2021 0.173 Uiso 1 1 calc R
H46B H 1.0289 0.7176 0.1268 0.173 Uiso 1 1 calc R
H46C H 0.9241 0.6880 0.1645 0.173 Uiso 1 1 calc R
C47 C 0.8894(3) 0.8430(4) 0.0472(2) 0.0994(14) Uani 1 1 d .
H47A H 0.8579 0.9083 0.0227 0.149 Uiso 1 1 calc R
H47B H 0.8433 0.7968 0.0561 0.149 Uiso 1 1 calc R
H47C H 0.9480 0.8259 0.0180 0.149 Uiso 1 1 calc R
C48 C 0.7345(4) 1.0775(3) 0.2465(3) 0.0952(14) Uani 1 1 d .
C49 C 0.7789(9) 1.1564(6) 0.1892(6) 0.297(7) Uani 1 1 d .
H49A H 0.7764 1.2116 0.2054 0.445 Uiso 1 1 calc R
H49B H 0.7421 1.1766 0.1479 0.445 Uiso 1 1 calc R
H49C H 0.8475 1.1330 0.1765 0.445 Uiso 1 1 calc R
C50 C 0.7963(13) 1.0544(6) 0.3022(6) 0.420(12) Uani 1 1 d .
H50A H 0.7733 1.0015 0.3427 0.630 Uiso 1 1 calc R
H50B H 0.7935 1.1115 0.3163 0.630 Uiso 1 1 calc R
H50C H 0.8642 1.0344 0.2856 0.630 Uiso 1 1 calc R
C51 C 0.6380(7) 1.1239(7) 0.2602(8) 0.367(10) Uani 1 1 d .
H51A H 0.6023 1.0788 0.2993 0.551 Uiso 1 1 calc R
H51B H 0.6031 1.1439 0.2180 0.551 Uiso 1 1 calc R
H51C H 0.6422 1.1809 0.2726 0.551 Uiso 1 1 calc R
C52 C 0.5294(3) 0.7723(3) 0.32920(18) 0.0711(10) Uani 1 1 d .
H52A H 0.4733 0.7365 0.3410 0.107 Uiso 1 1 calc R
H52B H 0.5091 0.8337 0.3386 0.107 Uiso 1 1 calc R
H52C H 0.5824 0.7340 0.3580 0.107 Uiso 1 1 calc R
C53 C 0.2603(3) 1.0517(3) 0.1866(2) 0.0656(10) Uani 1 1 d .
C54 C 0.2858(3) 1.0802(3) 0.2478(2) 0.0893(13) Uani 1 1 d .
H54A H 0.2919 1.0228 0.2900 0.134 Uiso 1 1 calc R
H54B H 0.2336 1.1291 0.2578 0.134 Uiso 1 1 calc R
H54C H 0.3482 1.1066 0.2341 0.134 Uiso 1 1 calc R
C55 C 0.2498(4) 1.1454(3) 0.1215(2) 0.1054(16) Uani 1 1 d .
H55A H 0.3127 1.1706 0.1074 0.158 Uiso 1 1 calc R
H55B H 0.1993 1.1939 0.1338 0.158 Uiso 1 1 calc R
H55C H 0.2307 1.1306 0.0825 0.158 Uiso 1 1 calc R
C56 C 0.1609(3) 1.0108(4) 0.2097(3) 0.135(2) Uani 1 1 d .
H56A H 0.1683 0.9516 0.2505 0.203 Uiso 1 1 calc R
H56B H 0.1414 0.9960 0.1707 0.203 Uiso 1 1 calc R
H56C H 0.1104 1.0589 0.2224 0.203 Uiso 1 1 calc R
C57 C 0.3930(3) 0.8521(3) 0.02165(18) 0.0632(10) Uani 1 1 d .
C58 C 0.4938(4) 0.8320(6) -0.0169(3) 0.218(5) Uani 1 1 d .
H58A H 0.4855 0.8221 -0.0607 0.328 Uiso 1 1 calc R
H58B H 0.5313 0.7739 0.0132 0.328 Uiso 1 1 calc R
H58C H 0.5294 0.8873 -0.0278 0.328 Uiso 1 1 calc R
C59 C 0.3463(6) 0.9398(4) -0.0322(3) 0.201(4) Uani 1 1 d .
H59A H 0.2785 0.9577 -0.0143 0.301 Uiso 1 1 calc R
H59B H 0.3463 0.9255 -0.0758 0.301 Uiso 1 1 calc R
H59C H 0.3835 0.9935 -0.0418 0.301 Uiso 1 1 calc R
C60 C 0.3401(7) 0.7675(6) 0.0356(3) 0.239(5) Uani 1 1 d .
H60A H 0.2752 0.7784 0.0607 0.358 Uiso 1 1 calc R
H60B H 0.3781 0.7087 0.0646 0.358 Uiso 1 1 calc R
H60C H 0.3324 0.7600 -0.0092 0.358 Uiso 1 1 calc R
C61 C 0.3076(3) 0.5582(4) 0.3360(3) 0.1171(18) Uani 1 1 d .
H61A H 0.3267 0.4962 0.3263 0.141 Uiso 1 1 calc R
H61B H 0.3316 0.5504 0.3812 0.141 Uiso 1 1 calc R
C62 C 0.2029(4) 0.5826(5) 0.3407(4) 0.178(3) Uani 1 1 d .
H62A H 0.1765 0.5805 0.3893 0.213 Uiso 1 1 calc R
H62B H 0.1727 0.5364 0.3281 0.213 Uiso 1 1 calc R
C63 C 0.1806(4) 0.6819(6) 0.2905(4) 0.174(3) Uani 1 1 d .
H63A H 0.1430 0.6812 0.2533 0.208 Uiso 1 1 calc R
H63B H 0.1412 0.7251 0.3155 0.208 Uiso 1 1 calc R
C64 C 0.2733(3) 0.7151(3) 0.2602(3) 0.1202(19) Uani 1 1 d .
H64A H 0.2828 0.7668 0.2777 0.144 Uiso 1 1 calc R
H64B H 0.2744 0.7420 0.2082 0.144 Uiso 1 1 calc R
C65 C 0.8374(5) 0.7174(4) 0.3502(3) 0.146(2) Uani 1 1 d .
H65A H 0.8712 0.7608 0.3078 0.175 Uiso 1 1 calc R
H65B H 0.7704 0.7506 0.3585 0.175 Uiso 1 1 calc R
C66 C 0.8897(6) 0.6980(5) 0.4089(4) 0.164(3) Uani 1 1 d .
H66A H 0.8572 0.7368 0.4392 0.197 Uiso 1 1 calc R
H66B H 0.9582 0.7114 0.3940 0.197 Uiso 1 1 calc R
C67 C 0.8862(8) 0.5894(6) 0.4473(4) 0.229(5) Uani 1 1 d .
H67A H 0.9510 0.5570 0.4637 0.274 Uiso 1 1 calc R
H67B H 0.8367 0.5803 0.4889 0.274 Uiso 1 1 calc R
C68 C 0.8612(5) 0.5489(4) 0.4005(3) 0.148(2) Uani 1 1 d .
H68A H 0.8069 0.5103 0.4228 0.178 Uiso 1 1 calc R
H68B H 0.9186 0.5059 0.3873 0.178 Uiso 1 1 calc R
C69 C 0.7125(3) 0.6001(3) 0.0677(2) 0.0730(11) Uani 1 1 d .
H69A H 0.781(3) 0.620(3) 0.062(2) 0.088 Uiso 1 1 d .
H69B H 0.696(3) 0.649(3) 0.025(2) 0.088 Uiso 1 1 d .
C70 C 0.7594(4) 0.5073(4) 0.0516(3) 0.1102(16) Uani 1 1 d .
H70A H 0.7793 0.4597 0.0968 0.132 Uiso 1 1 calc R
H70B H 0.7058 0.4829 0.0390 0.132 Uiso 1 1 calc R
C71 C 0.8438(4) 0.5012(4) -0.0018(3) 0.1169(17) Uani 1 1 d .
H71A H 0.8987 0.5253 0.0096 0.140 Uiso 1 1 calc R
H71B H 0.8248 0.5461 -0.0481 0.140 Uiso 1 1 calc R
C72 C 0.8829(4) 0.4016(4) -0.0097(3) 0.154(2) Uani 1 1 d .
H72A H 0.9380 0.4076 -0.0467 0.231 Uiso 1 1 calc R
H72B H 0.8303 0.3771 -0.0225 0.231 Uiso 1 1 calc R
H72C H 0.9052 0.3566 0.0350 0.231 Uiso 1 1 calc R

loop_
_atom_site_aniso_label
_atom_site_aniso_U_11
_atom_site_aniso_U_22
_atom_site_aniso_U_33
_atom_site_aniso_U_23
_atom_site_aniso_U_13
_atom_site_aniso_U_12
Li1 0.059(4) 0.071(4) 0.064(4) -0.018(3) -0.002(3) 0.002(3)
Li2 0.078(4) 0.073(4) 0.079(5) -0.023(4) -0.021(3) -0.011(3)
Li3 0.060(4) 0.062(4) 0.062(4) -0.019(3) -0.002(3) -0.014(3)
Li4 0.066(4) 0.059(4) 0.062(4) -0.019(3) -0.001(3) -0.007(3)
Li5 0.070(4) 0.061(4) 0.052(3) -0.020(3) -0.007(3) -0.008(3)
O1 0.0591(14) 0.0483(13) 0.0517(14) -0.0101(11) -0.0026(11) -0.0091(11)
O2 0.0606(15) 0.0593(15) 0.0614(16) -0.0087(13) -0.0030(12) -0.0060(12)
O3 0.0593(14) 0.0560(14) 0.0741(17) -0.0284(13) -0.0074(12) -0.0043(11)
O4 0.0579(14) 0.0461(13) 0.0573(14) -0.0207(11) -0.0059(11) -0.0019(11)
O5 0.147(3) 0.098(2) 0.087(2) -0.025(2) -0.051(2) -0.016(2)
O6 0.0592(15) 0.0639(16) 0.093(2) -0.0173(15) 0.0183(14) -0.0094(13)
C1 0.0478(19) 0.0443(19) 0.050(2) -0.0111(17) -0.0003(16) 0.0001(16)
C2 0.066(2) 0.048(2) 0.049(2) -0.0115(17) -0.0046(17) -0.0105(17)
C3 0.071(2) 0.061(2) 0.060(2) -0.013(2) -0.0068(19) -0.0220(19)
C4 0.072(2) 0.057(2) 0.050(2) -0.0077(18) -0.0009(18) -0.0105(19)
C5 0.065(2) 0.066(2) 0.048(2) -0.0115(19) -0.0059(17) -0.0097(19)
C6 0.0479(19) 0.0480(19) 0.050(2) -0.0136(17) -0.0016(16) -0.0034(16)
C7 0.058(2) 0.054(2) 0.053(2) -0.0166(17) -0.0018(16) -0.0024(17)
C8 0.057(2) 0.053(2) 0.054(2) -0.0112(18) -0.0097(18) -0.0055(17)
C9 0.061(2) 0.081(3) 0.060(2) -0.014(2) -0.0096(19) -0.007(2)
C10 0.073(3) 0.071(3) 0.072(3) -0.008(2) -0.017(2) -0.004(2)
C11 0.063(3) 0.068(3) 0.093(3) -0.015(2) -0.021(2) 0.004(2)
C12 0.055(2) 0.065(2) 0.082(3) -0.018(2) -0.011(2) 0.0006(19)
C13 0.057(2) 0.052(2) 0.059(2) -0.0150(19) -0.0108(18) -0.0032(18)
C14 0.091(3) 0.067(3) 0.055(2) -0.012(2) -0.013(2) -0.028(2)
C15 0.144(4) 0.099(3) 0.061(3) -0.029(2) 0.005(3) -0.042(3)
C16 0.121(4) 0.092(3) 0.099(4) -0.013(3) -0.052(3) -0.005(3)
C17 0.159(4) 0.113(4) 0.073(3) -0.017(3) -0.027(3) -0.073(3)
C18 0.092(3) 0.078(3) 0.060(3) 0.000(2) -0.004(2) -0.035(2)
C19 0.265(8) 0.185(6) 0.074(4) 0.034(4) -0.041(4) -0.153(6)
C20 0.308(9) 0.089(4) 0.119(5) -0.015(4) 0.037(5) -0.092(5)
C21 0.102(4) 0.240(8) 0.145(6) 0.052(5) 0.009(4) -0.062(5)
C22 0.078(3) 0.085(3) 0.076(3) -0.044(2) -0.001(2) -0.004(2)
C23 0.106(4) 0.089(3) 0.077(3) 0.004(3) -0.028(3) -0.004(3)
C24 0.184(7) 0.241(9) 0.111(5) 0.087(5) 0.010(5) 0.033(6)
C25 0.201(7) 0.255(9) 0.134(6) 0.041(6) -0.107(5) -0.077(6)
C26 0.372(12) 0.090(5) 0.165(7) 0.029(5) -0.089(7) -0.060(6)
C27 0.053(2) 0.081(3) 0.108(4) -0.016(3) 0.000(2) 0.001(2)
C28 0.114(4) 0.236(7) 0.128(5) -0.096(5) 0.037(4) -0.038(4)
C29 0.094(4) 0.139(5) 0.218(7) -0.072(5) 0.045(4) -0.051(4)
C30 0.082(4) 0.176(6) 0.215(7) 0.017(5) 0.039(4) 0.051(4)
C31 0.060(2) 0.058(2) 0.055(2) -0.0171(18) -0.0180(17) -0.0075(18)
C32 0.066(2) 0.062(2) 0.061(2) -0.0183(19) -0.0117(18) -0.0150(19)
C33 0.071(3) 0.070(3) 0.075(3) -0.019(2) -0.014(2) -0.023(2)
C34 0.076(3) 0.061(2) 0.076(3) -0.025(2) -0.018(2) -0.015(2)
C35 0.066(2) 0.062(2) 0.065(2) -0.025(2) -0.0109(18) -0.0082(19)
C36 0.056(2) 0.055(2) 0.050(2) -0.0167(17) -0.0129(16) -0.0059(17)
C37 0.055(2) 0.055(2) 0.052(2) -0.0200(17) -0.0072(16) -0.0048(17)
C38 0.0496(19) 0.0469(19) 0.049(2) -0.0155(16) -0.0034(15) -0.0067(16)
C39 0.060(2) 0.057(2) 0.055(2) -0.0242(18) -0.0102(18) -0.0073(18)
C40 0.058(2) 0.049(2) 0.060(2) -0.0184(18) -0.0056(18) -0.0055(17)
C41 0.057(2) 0.048(2) 0.062(2) -0.0164(18) -0.0152(17) -0.0009(17)
C42 0.057(2) 0.0458(19) 0.049(2) -0.0142(16) -0.0054(16) -0.0088(17)
C43 0.0472(19) 0.0377(18) 0.051(2) -0.0112(16) -0.0030(15) -0.0049(15)
C44 0.057(2) 0.086(3) 0.084(3) -0.029(2) -0.001(2) -0.018(2)
C45 0.090(3) 0.189(6) 0.176(6) -0.102(5) 0.046(3) -0.072(4)
C46 0.075(3) 0.133(4) 0.119(4) -0.034(4) -0.006(3) 0.014(3)
C47 0.091(3) 0.128(4) 0.078(3) -0.039(3) 0.008(2) -0.018(3)
C48 0.118(4) 0.078(3) 0.112(4) -0.052(3) -0.014(3) -0.025(3)
C49 0.453(16) 0.147(7) 0.338(14) -0.156(9) 0.157(13) -0.174(9)
C50 0.84(3) 0.163(8) 0.381(15) -0.178(10) -0.459(19) 0.120(12)
C51 0.178(8) 0.287(11) 0.81(3) -0.446(18) 0.111(12) -0.079(8)
C52 0.074(2) 0.080(3) 0.054(2) -0.017(2) -0.0054(19) -0.009(2)
C53 0.066(2) 0.059(2) 0.077(3) -0.034(2) -0.010(2) 0.0031(19)
C54 0.098(3) 0.079(3) 0.094(3) -0.044(3) -0.014(2) 0.015(2)
C55 0.146(4) 0.069(3) 0.093(3) -0.031(3) -0.032(3) 0.032(3)
C56 0.069(3) 0.123(4) 0.242(7) -0.111(5) 0.019(4) -0.011(3)
C57 0.080(3) 0.059(2) 0.054(2) -0.0238(19) -0.0197(19) 0.0009(19)
C58 0.143(5) 0.414(13) 0.098(4) -0.140(7) -0.039(4) 0.094(7)
C59 0.409(12) 0.104(4) 0.085(4) -0.044(3) -0.122(6) 0.083(6)
C60 0.439(13) 0.271(9) 0.092(4) -0.060(5) -0.013(6) -0.266(10)
C61 0.085(3) 0.096(3) 0.119(4) 0.004(3) 0.038(3) -0.006(3)
C62 0.085(4) 0.140(6) 0.230(8) 0.021(6) 0.028(4) -0.020(4)
C63 0.062(3) 0.199(7) 0.184(7) 0.022(6) -0.009(4) -0.003(4)
C64 0.075(3) 0.088(3) 0.144(5) 0.004(3) 0.021(3) 0.010(3)
C65 0.234(7) 0.114(5) 0.113(4) -0.042(4) -0.089(5) -0.012(4)
C66 0.213(7) 0.159(7) 0.152(6) -0.066(5) -0.058(5) -0.044(5)
C67 0.391(14) 0.155(7) 0.153(7) -0.030(6) -0.147(8) -0.009(8)
C68 0.228(7) 0.118(5) 0.111(5) -0.023(4) -0.075(5) -0.030(5)
C69 0.080(3) 0.069(3) 0.066(3) -0.023(2) -0.001(2) -0.002(2)
C70 0.104(3) 0.127(4) 0.092(4) -0.051(3) 0.020(3) 0.004(3)
C71 0.106(4) 0.153(5) 0.103(4) -0.076(4) 0.003(3) 0.011(3)
C72 0.128(4) 0.171(6) 0.186(6) -0.120(5) 0.001(4) 0.029(4)

loop_
_atom_type_symbol
_atom_type_description
_atom_type_scat_dispersion_real
_atom_type_scat_dispersion_imag
_atom_type_scat_source
C C 0.0033 0.0016 'International Tables Vol C Tables 4.2.6.8 and 6.1.1.4'
H H 0.0000 0.0000 'International Tables Vol C Tables 4.2.6.8 and 6.1.1.4'
Li Li -0.0003 0.0001 'International Tables Vol C Tables 4.2.6.8 and 6.1.1.4'
O O 0.0106 0.0060 'International Tables Vol C Tables 4.2.6.8 and 6.1.1.4'

loop_
_geom_angle_atom_site_label_1
_geom_angle_atom_site_label_2
_geom_angle_atom_site_label_3
_geom_angle
O2 Li1 O1 125.0(3)
O2 Li1 C69 124.6(3)
O1 Li1 C69 103.7(3)
O3 Li2 O2 117.6(3)
O3 Li2 O5 120.4(4)
O2 Li2 O5 120.0(4)
O3 Li3 O4 122.7(3)
O3 Li3 C69 119.7(3)
O4 Li3 C69 104.2(3)
O1 Li4 O6 122.1(3)
O1 Li4 O4 96.5(3)
O6 Li4 O4 128.6(3)
O4 Li5 O1 97.9(3)
O4 Li5 C69 106.3(3)
O1 Li5 C69 106.3(3)
C1 O1 Li4 108.7(2)
C1 O1 Li5 150.8(3)
Li4 O1 Li5 80.3(3)
C1 O1 Li1 117.1(2)
Li4 O1 Li1 116.8(3)
Li5 O1 Li1 80.0(3)
C13 O2 Li1 124.0(3)
C13 O2 Li2 118.2(3)
Li1 O2 Li2 108.9(3)
C31 O3 Li3 119.6(3)
C31 O3 Li2 115.5(3)
Li3 O3 Li2 120.5(3)
C43 O4 Li5 155.6(3)
C43 O4 Li3 120.0(2)
Li5 O4 Li3 80.2(3)
C43 O4 Li4 101.2(2)
Li5 O4 Li4 79.8(2)
Li3 O4 Li4 114.6(3)
C65 O5 C68 107.1(4)
C65 O5 Li2 126.2(4)
C68 O5 Li2 126.4(4)
C64 O6 C61 106.3(3)
C64 O6 Li4 123.0(3)
C61 O6 Li4 130.1(3)
O1 C1 C6 119.2(3)
O1 C1 C2 121.7(3)
C6 C1 C2 119.1(3)
C3 C2 C1 117.9(3)
C3 C2 C14 119.9(3)
C1 C2 C14 122.1(3)
C2 C3 C4 124.1(3)
C5 C4 C3 116.2(3)
C5 C4 C18 122.9(3)
C3 C4 C18 121.0(3)
C4 C5 C6 123.3(3)
C5 C6 C1 119.3(3)
C5 C6 C7 119.0(3)
C1 C6 C7 121.7(3)
C6 C7 C22 112.6(3)
C6 C7 C8 110.7(3)
C22 C7 C8 111.8(3)
C9 C8 C13 120.4(3)
C9 C8 C7 119.7(3)
C13 C8 C7 119.9(3)
C10 C9 C8 123.2(3)
C9 C10 C11 115.5(4)
C9 C10 C23 123.2(4)
C11 C10 C23 121.3(4)
C12 C11 C10 124.9(4)
C11 C12 C13 117.5(3)
C11 C12 C27 120.4(3)
C13 C12 C27 122.0(3)
O2 C13 C8 120.1(3)
O2 C13 C12 121.5(3)
C8 C13 C12 118.5(3)
C15 C14 C2 111.0(3)
C15 C14 C17 105.1(3)
C2 C14 C17 113.1(3)
C15 C14 C16 110.1(3)
C2 C14 C16 110.1(3)
C17 C14 C16 107.2(3)
C19 C18 C21 110.2(5)
C19 C18 C20 107.1(5)
C21 C18 C20 104.0(5)
C19 C18 C4 113.7(4)
C21 C18 C4 110.8(4)
C20 C18 C4 110.6(4)
C26 C23 C25 109.0(6)
C26 C23 C10 110.3(4)
C25 C23 C10 110.4(4)
C26 C23 C24 105.8(6)
C25 C23 C24 109.5(6)
C10 C23 C24 111.7(4)
C29 C27 C28 109.3(5)
C29 C27 C12 111.2(4)
C28 C27 C12 110.6(4)
C29 C27 C30 108.0(4)
C28 C27 C30 106.1(5)
C12 C27 C30 111.5(4)
O3 C31 C32 120.8(3)
O3 C31 C36 119.9(3)
C32 C31 C36 119.3(3)
C33 C32 C31 117.6(3)
C33 C32 C44 120.2(3)
C31 C32 C44 122.3(3)
C34 C33 C32 124.4(3)
C35 C34 C33 116.1(3)
C35 C34 C48 122.6(4)
C33 C34 C48 121.2(4)
C34 C35 C36 123.1(3)
C35 C36 C31 119.4(3)
C35 C36 C37 120.7(3)
C31 C36 C37 119.9(3)
C38 C37 C36 111.0(3)
C38 C37 C52 112.7(3)
C36 C37 C52 112.8(3)
C39 C38 C43 119.0(3)
C39 C38 C37 119.5(3)
C43 C38 C37 121.5(3)
C40 C39 C38 123.1(3)
C39 C40 C41 116.1(3)
C39 C40 C53 123.6(3)
C41 C40 C53 120.4(3)
C42 C41 C40 124.2(3)
C41 C42 C43 117.6(3)
C41 C42 C57 117.8(3)
C43 C42 C57 124.5(3)
O4 C43 C42 122.0(3)
O4 C43 C38 118.7(3)
C42 C43 C38 119.3(3)
C45 C44 C47 107.9(4)
C45 C44 C32 112.5(3)
C47 C44 C32 109.6(3)
C45 C44 C46 107.6(4)
C47 C44 C46 107.8(4)
C32 C44 C46 111.2(3)
C51 C48 C50 114.4(8)
C51 C48 C49 102.3(7)
C50 C48 C49 103.3(8)
C51 C48 C34 113.2(4)
C50 C48 C34 110.7(5)
C49 C48 C34 112.4(5)
C56 C53 C54 108.1(4)
C56 C53 C55 110.1(4)
C54 C53 C55 107.3(3)
C56 C53 C40 108.2(3)
C54 C53 C40 111.6(3)
C55 C53 C40 111.5(3)
C60 C57 C59 110.9(5)
C60 C57 C58 107.9(5)
C59 C57 C58 101.9(5)
C60 C57 C42 110.5(3)
C59 C57 C42 113.6(3)
C58 C57 C42 111.6(3)
C62 C61 O6 109.1(4)
C61 C62 C63 106.9(5)
C64 C63 C62 106.9(5)
C63 C64 O6 108.9(4)
C66 C65 O5 110.5(5)
C65 C66 C67 102.7(5)
C68 C67 C66 108.8(6)
C67 C68 O5 107.5(5)
C70 C69 Li3 163.8(4)
C70 C69 Li5 118.1(3)
Li3 C69 Li5 67.8(2)
C70 C69 Li1 88.4(3)
Li3 C69 Li1 79.6(3)
Li5 C69 Li1 69.0(2)
C71 C70 C69 124.7(5)
C70 C71 C72 117.7(5)

loop_
_geom_bond_atom_site_label_1
_geom_bond_atom_site_label_2
_geom_bond_distance
Li1 O2 1.823(7)
Li1 O1 1.956(6)
Li1 C69 2.201(7)
Li2 O3 1.854(7)
Li2 O2 1.866(7)
Li2 O5 1.948(7)
Li3 O3 1.804(6)
Li3 O4 1.913(6)
Li3 C69 2.200(7)
Li4 O1 1.888(6)
Li4 O6 1.931(6)
Li4 O4 1.934(6)
Li5 O4 1.876(6)
Li5 O1 1.904(6)
Li5 C69 2.179(7)
O1 C1 1.360(3)
O2 C13 1.342(4)
O3 C31 1.346(4)
O4 C43 1.367(3)
O5 C65 1.420(5)
O5 C68 1.428(5)
O6 C64 1.416(5)
O6 C61 1.424(5)
C1 C6 1.408(4)
C1 C2 1.421(4)
C2 C3 1.391(4)
C2 C14 1.528(5)
C3 C4 1.393(5)
C4 C5 1.377(5)
C4 C18 1.529(5)
C5 C6 1.394(4)
C6 C7 1.524(4)
C7 C22 1.534(4)
C7 C8 1.543(4)
C8 C9 1.376(5)
C8 C13 1.405(5)
C9 C10 1.382(5)
C10 C11 1.392(5)
C10 C23 1.516(5)
C11 C12 1.386(5)
C12 C13 1.424(4)
C12 C27 1.541(5)
C14 C15 1.522(5)
C14 C17 1.536(5)
C14 C16 1.541(5)
C18 C19 1.479(6)
C18 C21 1.495(6)
C18 C20 1.517(6)
C23 C26 1.491(8)
C23 C25 1.507(7)
C23 C24 1.522(8)
C27 C29 1.502(6)
C27 C28 1.532(7)
C27 C30 1.540(6)
C31 C32 1.412(5)
C31 C36 1.411(5)
C32 C33 1.392(5)
C32 C44 1.541(5)
C33 C34 1.392(5)
C34 C35 1.376(5)
C34 C48 1.516(5)
C35 C36 1.389(4)
C36 C37 1.538(4)
C37 C38 1.532(4)
C37 C52 1.539(4)
C38 C39 1.386(4)
C38 C43 1.417(4)
C39 C40 1.379(4)
C40 C41 1.399(4)
C40 C53 1.527(4)
C41 C42 1.383(4)
C42 C43 1.412(4)
C42 C57 1.545(4)
C44 C45 1.523(5)
C44 C47 1.535(5)
C44 C46 1.549(6)
C48 C51 1.395(8)
C48 C50 1.408(8)
C48 C49 1.458(8)
C53 C56 1.522(5)
C53 C54 1.524(5)
C53 C55 1.524(5)
C57 C60 1.466(6)
C57 C59 1.467(5)
C57 C58 1.497(6)
C61 C62 1.402(6)
C62 C63 1.454(7)
C63 C64 1.407(6)
C65 C66 1.384(7)
C66 C67 1.507(8)
C67 C68 1.376(8)
C69 C70 1.503(6)
C70 C71 1.451(6)
C71 C72 1.506(6)
